data_4112672
loop_
_publ_author_name
'Xiaohua Sun'
'Congyang Wang'
'Zhiping Li'
'Shiwei Zhang'
'Zhenfeng Xi'

_publ_section_title
;
 Zirconocene-Mediated Intermolecular Coupling of One Molecule of
 Si-Tethered Diyne with Three Molecules of Organonitriles: One-Pot
 Formation of Pyrrolo[3,2-c]pyridine Derivatives via Cleavage of C\\tbN
 Triple Bonds of Organonitriles
;
_journal_name_full 'Journal of the American Chemical Society'
_journal_page_first 7172
_journal_page_last 7173
_journal_paper_doi 10.1021/ja0497173
_journal_volume 126
_journal_year 2004
_chemical_formula_sum 'C34 H24 N2 S2'
_chemical_formula_weight 524.67
_chemical_name_systematic
; 
 ? 
;
_space_group_IT_number 19
_symmetry_cell_setting orthorhombic
_symmetry_space_group_name_Hall 'P 2ac 2ab'
_symmetry_space_group_name_H-M 'P 21 21 21'
_atom_sites_solution_hydrogens 'hydrogen atoms are generated by HFIX instructions'
_atom_sites_solution_primary direct
_atom_sites_solution_secondary difmap
_audit_creation_method SHELXL-97
_cell_angle_alpha 90.00
_cell_angle_beta 90.00
_cell_angle_gamma 90.00
_cell_formula_units_Z 4
_cell_length_a 10.014(2)
_cell_length_b 13.707(3)
_cell_length_c 19.626(4)
_cell_measurement_reflns_used 17202
_cell_measurement_temperature 293(2)
_cell_measurement_theta_max 27.48
_cell_measurement_theta_min 2.55
_cell_volume 2693.9(10)
_computing_cell_refinement
;
Molecular Structure Corporation (1994)
MSC/AFC Diffractometer Control Software
MSC, 3200 Research Forest Drive, The
Woodlands, TX 77381, USA.
;
_computing_data_collection
;
Molecular Structure Corporation (1994)
MSC/AFC Diffractometer Control Software
MSC, 3200 Research Forest Drive, The
Woodlands, TX 77381, USA.
;
_computing_data_reduction
;
Sheldrick, G. M. (1998) SHELXS98, Program
for the Solution of Crystal Structure,
University of Gottingen, Germany.
;
_computing_molecular_graphics
;
Interactive Molecular Graphics XP, Virsion
4.2 for MSDOS (1990), Siemens Analytical
X-ray Instruments Inc., Madison, Wisconsin,
USA.
;
_computing_publication_material
;
Sheldrick, G. M. (1998) SHELXL98, Program
for the Refinement of Crystal Structure,
University of Gottingen, Germany.
;
_computing_structure_refinement
;
Sheldrick, G. M. (1998) SHELXL98, Program
for the Refinement of Crystal Structure,
University of Gottingen, Germany.
;
_computing_structure_solution
;
Sheldrick, G. M. (1998) SHELXS98, Program
for the Solution of Crystal Structure,
University of Gottingen, Germany.
;
_diffrn_ambient_temperature 293(2)
_diffrn_detector_area_resol_mean '100x100 microns'
_diffrn_measured_fraction_theta_full 0.992
_diffrn_measured_fraction_theta_max 0.992
_diffrn_measurement_device_type 'Rigaku RAXIS RAPID IP'
_diffrn_measurement_method Oscillation
_diffrn_radiation_monochromator graphite
_diffrn_radiation_source 'fine-focus sealed tube'
_diffrn_radiation_type MoK\a
_diffrn_radiation_wavelength 0.71073
_diffrn_reflns_av_R_equivalents 0.0496
_diffrn_reflns_av_sigmaI/netI 0.0936
_diffrn_reflns_limit_h_max 13
_diffrn_reflns_limit_h_min -13
_diffrn_reflns_limit_k_max 17
_diffrn_reflns_limit_k_min -17
_diffrn_reflns_limit_l_max 25
_diffrn_reflns_limit_l_min -25
_diffrn_reflns_number 17202
_diffrn_reflns_theta_full 27.48
_diffrn_reflns_theta_max 27.48
_diffrn_reflns_theta_min 2.55
_exptl_absorpt_coefficient_mu 0.224
_exptl_absorpt_correction_T_max 0.978
_exptl_absorpt_correction_T_min 0.784
_exptl_absorpt_correction_type empirical
_exptl_crystal_density_diffrn 1.294
_exptl_crystal_description Block
_exptl_crystal_F_000 1096
_exptl_crystal_size_max 0.20
_exptl_crystal_size_mid 0.20
_exptl_crystal_size_min 0.10
_refine_diff_density_max 0.173
_refine_diff_density_min -0.174
_refine_diff_density_rms 0.034
_refine_ls_abs_structure_details 'Flack H D (1983), Acta Cryst. A39, 876-881'
_refine_ls_abs_structure_Flack 0.0(4)
_refine_ls_extinction_method none
_refine_ls_goodness_of_fit_ref 0.848
_refine_ls_hydrogen_treatment
;
hydrogen coordinates ride on the coordinates
of the previous atom, the isotropic U values
are 1.2 OR 1.5 time over the U values of the
previous atom.
;
_refine_ls_matrix_type full
_refine_ls_number_parameters 348
_refine_ls_number_reflns 3436
_refine_ls_number_restraints 0
_refine_ls_restrained_S_all 0.848
_refine_ls_R_factor_all 0.0793
_refine_ls_R_factor_gt 0.0351
_refine_ls_shift/su_max 0.000
_refine_ls_shift/su_mean 0.000
_refine_ls_structure_factor_coef Fsqd
_refine_ls_weighting_details 'calc w=1/[\s^2^(Fo^2^)+(0.0164P)^2^+0.0000P] where P=(Fo^2^+2Fc^2^)/3'
_refine_ls_weighting_scheme calc
_refine_ls_wR_factor_gt 0.0552
_refine_ls_wR_factor_ref 0.0594
_reflns_number_gt 1774
_reflns_number_total 3436
_reflns_threshold_expression >2sigma(I)
_cod_data_source_file ja0497173si20040120_050754.cif
_cod_data_source_block a
_cod_original_cell_volume 2694.0(9)
_cod_database_code 4112672

loop_
_symmetry_equiv_pos_as_xyz
'x, y, z'
'-x+1/2, -y, z+1/2'
'-x, y+1/2, -z+1/2'
'x+1/2, -y+1/2, -z'

loop_
_atom_site_label
_atom_site_type_symbol
_atom_site_fract_x
_atom_site_fract_y
_atom_site_fract_z
_atom_site_U_iso_or_equiv
_atom_site_adp_type
_atom_site_occupancy
_atom_site_symmetry_multiplicity
_atom_site_calc_flag
_atom_site_refinement_flags
S1 S 0.02717(9) 0.21134(7) 0.02782(4) 0.0669(3) Uani 1 1 d .
S2 S -0.16759(11) -0.01575(7) -0.09370(4) 0.0674(3) Uani 1 1 d .
N1 N -0.2141(2) 0.07760(16) 0.02938(11) 0.0395(6) Uani 1 1 d .
N2 N -0.5309(3) 0.11733(18) 0.15811(12) 0.0412(7) Uani 1 1 d .
C1 C -0.2106(3) 0.1403(2) 0.08164(14) 0.0379(7) Uani 1 1 d .
C2 C -0.3260(3) 0.1576(2) 0.12208(13) 0.0329(7) Uani 1 1 d .
C3 C -0.4347(3) 0.0949(2) 0.11081(12) 0.0361(7) Uani 1 1 d .
C4 C -0.4399(3) 0.0252(2) 0.05791(12) 0.0371(7) Uani 1 1 d .
C5 C -0.3264(3) 0.0246(2) 0.01591(13) 0.0385(7) Uani 1 1 d .
C6 C -0.3651(3) 0.2262(2) 0.17446(13) 0.0343(7) Uani 1 1 d .
C7 C -0.4914(3) 0.1987(2) 0.19491(12) 0.0381(8) Uani 1 1 d .
C8 C -0.0787(3) 0.1845(2) 0.09469(14) 0.0403(8) Uani 1 1 d .
C9 C -0.0172(3) 0.2074(3) 0.15505(15) 0.0553(9) Uani 1 1 d .
H9 H -0.0566 0.1975 0.1974 0.066 Uiso 1 1 calc R
C10 C 0.1096(4) 0.2471(3) 0.1469(2) 0.0725(12) Uani 1 1 d .
H10 H 0.1628 0.2666 0.1832 0.087 Uiso 1 1 calc R
C11 C 0.1477(4) 0.2543(3) 0.08200(19) 0.0718(11) Uani 1 1 d .
H11 H 0.2294 0.2795 0.0679 0.086 Uiso 1 1 calc R
C12 C -0.3146(3) -0.0308(2) -0.04825(13) 0.0430(8) Uani 1 1 d .
C13 C -0.4009(3) -0.0907(2) -0.08344(14) 0.0493(9) Uani 1 1 d .
H13 H -0.4844 -0.1088 -0.0670 0.059 Uiso 1 1 calc R
C14 C -0.3502(4) -0.1217(2) -0.14665(15) 0.0588(10) Uani 1 1 d .
H14 H -0.3969 -0.1616 -0.1766 0.071 Uiso 1 1 calc R
C15 C -0.2264(4) -0.0870(2) -0.15903(15) 0.0671(11) Uani 1 1 d .
H15 H -0.1783 -0.1003 -0.1985 0.081 Uiso 1 1 calc R
C16 C -0.5610(3) -0.0356(2) 0.04772(13) 0.0373(8) Uani 1 1 d .
C17 C -0.6786(3) 0.0072(2) 0.02397(14) 0.0511(9) Uani 1 1 d .
H17 H -0.6819 0.0742 0.0167 0.061 Uiso 1 1 calc R
C18 C -0.7907(4) -0.0497(3) 0.01110(16) 0.0639(10) Uani 1 1 d .
H18 H -0.8685 -0.0208 -0.0050 0.077 Uiso 1 1 calc R
C19 C -0.7868(4) -0.1489(3) 0.02223(16) 0.0672(11) Uani 1 1 d .
H19 H -0.8616 -0.1870 0.0132 0.081 Uiso 1 1 calc R
C20 C -0.6724(4) -0.1915(2) 0.04659(15) 0.0637(10) Uani 1 1 d .
H20 H -0.6705 -0.2584 0.0540 0.076 Uiso 1 1 calc R
C21 C -0.5594(4) -0.1362(2) 0.06036(13) 0.0474(9) Uani 1 1 d .
H21 H -0.4832 -0.1657 0.0779 0.057 Uiso 1 1 calc R
C22 C -0.2921(3) 0.3135(2) 0.19827(13) 0.0367(7) Uani 1 1 d .
C23 C -0.2762(3) 0.3355(2) 0.26754(14) 0.0415(8) Uani 1 1 d .
H23 H -0.3147 0.2951 0.3001 0.050 Uiso 1 1 calc R
C24 C -0.2044(3) 0.4164(2) 0.28835(16) 0.0568(10) Uani 1 1 d .
H24 H -0.1970 0.4303 0.3346 0.068 Uiso 1 1 calc R
C25 C -0.1440(4) 0.4759(2) 0.24185(18) 0.0701(11) Uani 1 1 d .
H25 H -0.0928 0.5287 0.2561 0.084 Uiso 1 1 calc R
C26 C -0.1606(4) 0.4561(2) 0.17202(18) 0.0720(11) Uani 1 1 d .
H26 H -0.1221 0.4968 0.1395 0.086 Uiso 1 1 calc R
C27 C -0.2336(3) 0.3768(2) 0.15220(15) 0.0562(10) Uani 1 1 d .
H27 H -0.2444 0.3649 0.1059 0.067 Uiso 1 1 calc R
C28 C -0.5832(3) 0.2405(2) 0.24574(14) 0.0384(8) Uani 1 1 d .
C29 C -0.6086(3) 0.3411(2) 0.24844(14) 0.0456(8) Uani 1 1 d .
H29 H -0.5618 0.3830 0.2198 0.055 Uiso 1 1 calc R
C30 C -0.7017(3) 0.3789(2) 0.29293(15) 0.0498(9) Uani 1 1 d .
H30 H -0.7167 0.4458 0.2935 0.060 Uiso 1 1 calc R
C31 C -0.7733(3) 0.3199(3) 0.33659(15) 0.0498(8) Uani 1 1 d .
C32 C -0.7455(3) 0.2204(3) 0.33568(14) 0.0560(9) Uani 1 1 d .
H32 H -0.7902 0.1792 0.3657 0.067 Uiso 1 1 calc R
C33 C -0.6531(3) 0.1816(2) 0.29123(13) 0.0514(9) Uani 1 1 d .
H33 H -0.6372 0.1147 0.2916 0.062 Uiso 1 1 calc R
C34 C -0.8795(3) 0.3597(2) 0.38332(15) 0.0697(11) Uani 1 1 d .
H34A H -0.9175 0.3073 0.4093 0.105 Uiso 1 1 calc R
H34B H -0.9481 0.3905 0.3567 0.105 Uiso 1 1 calc R
H34C H -0.8405 0.4067 0.4137 0.105 Uiso 1 1 calc R
HN H -0.608(3) 0.090(2) 0.1624(13) 0.050(10) Uiso 1 1 d .

loop_
_atom_site_aniso_label
_atom_site_aniso_U_11
_atom_site_aniso_U_22
_atom_site_aniso_U_33
_atom_site_aniso_U_23
_atom_site_aniso_U_13
_atom_site_aniso_U_12
S1 0.0521(6) 0.0863(7) 0.0622(5) 0.0115(6) 0.0127(5) -0.0122(6)
S2 0.0791(7) 0.0598(6) 0.0634(5) -0.0140(5) 0.0277(5) -0.0110(6)
N1 0.0420(16) 0.0391(14) 0.0372(13) -0.0020(13) 0.0007(13) -0.0002(14)
N2 0.0354(17) 0.0413(17) 0.0469(15) -0.0009(14) 0.0040(14) -0.0091(15)
C1 0.0338(19) 0.0354(17) 0.0446(17) 0.0083(16) 0.0014(15) -0.0019(16)
C2 0.0318(18) 0.0326(17) 0.0344(15) 0.0037(14) 0.0007(14) -0.0029(16)
C3 0.0350(19) 0.0380(18) 0.0353(16) 0.0008(16) 0.0007(14) -0.0011(17)
C4 0.0395(19) 0.0346(17) 0.0373(16) 0.0000(16) -0.0008(15) 0.0009(17)
C5 0.0448(19) 0.0357(17) 0.0349(15) -0.0019(15) -0.0022(15) 0.0039(18)
C6 0.0383(19) 0.0365(18) 0.0282(15) 0.0026(15) -0.0019(14) -0.0073(17)
C7 0.042(2) 0.0372(19) 0.0350(16) -0.0023(16) -0.0009(14) -0.0050(17)
C8 0.0345(19) 0.0416(19) 0.0448(17) 0.0054(17) 0.0054(15) 0.0004(16)
C9 0.036(2) 0.079(3) 0.0511(19) 0.005(2) -0.0049(16) -0.005(2)
C10 0.044(2) 0.085(3) 0.088(3) -0.014(3) -0.021(2) -0.002(2)
C11 0.041(2) 0.073(3) 0.101(3) 0.003(2) -0.001(2) -0.015(2)
C12 0.050(2) 0.0395(18) 0.0395(16) 0.0005(16) 0.0102(16) 0.0063(19)
C13 0.044(2) 0.056(2) 0.0474(18) -0.0077(18) -0.0019(17) 0.008(2)
C14 0.075(3) 0.058(2) 0.043(2) -0.0110(18) -0.013(2) 0.010(2)
C15 0.109(3) 0.052(2) 0.0404(18) -0.0120(18) 0.017(2) 0.007(3)
C16 0.0415(19) 0.041(2) 0.0291(15) -0.0022(16) 0.0023(14) -0.0053(18)
C17 0.049(2) 0.055(2) 0.0500(18) -0.0038(19) -0.0053(18) 0.001(2)
C18 0.050(2) 0.084(3) 0.058(2) 0.000(2) -0.0107(19) -0.004(2)
C19 0.058(3) 0.086(3) 0.057(2) -0.016(2) 0.003(2) -0.028(3)
C20 0.090(3) 0.049(2) 0.053(2) -0.0017(18) 0.008(2) -0.028(3)
C21 0.060(2) 0.041(2) 0.0414(17) -0.0019(17) -0.0014(17) -0.004(2)
C22 0.0398(19) 0.0350(18) 0.0353(16) 0.0028(15) -0.0010(15) -0.0015(17)
C23 0.046(2) 0.0414(19) 0.0376(16) 0.0035(15) -0.0009(15) -0.0033(18)
C24 0.061(3) 0.057(2) 0.0531(19) -0.009(2) -0.0112(19) -0.003(2)
C25 0.067(3) 0.051(2) 0.093(3) -0.016(2) -0.009(2) -0.016(2)
C26 0.100(3) 0.046(2) 0.070(2) 0.006(2) 0.019(2) -0.024(3)
C27 0.076(3) 0.048(2) 0.0450(18) 0.0054(18) 0.0066(19) -0.014(2)
C28 0.0295(18) 0.046(2) 0.0401(17) -0.0017(16) -0.0053(14) -0.0020(17)
C29 0.041(2) 0.044(2) 0.0512(19) 0.0034(18) 0.0011(17) -0.0054(18)
C30 0.046(2) 0.044(2) 0.059(2) -0.0083(18) -0.0020(19) -0.0007(19)
C31 0.040(2) 0.059(2) 0.0501(19) -0.0180(18) -0.0038(18) 0.0015(19)
C32 0.054(2) 0.065(2) 0.0493(19) 0.003(2) 0.0126(18) -0.006(2)
C33 0.057(2) 0.047(2) 0.0495(17) 0.0013(17) 0.0130(18) -0.002(2)
C34 0.051(2) 0.089(3) 0.069(2) -0.024(2) 0.0143(19) 0.000(2)

loop_
_atom_type_symbol
_atom_type_description
_atom_type_scat_dispersion_real
_atom_type_scat_dispersion_imag
_atom_type_scat_source
C C 0.0033 0.0016 'International Tables Vol C Tables 4.2.6.8 and 6.1.1.4'
H H 0.0000 0.0000 'International Tables Vol C Tables 4.2.6.8 and 6.1.1.4'
N N 0.0061 0.0033 'International Tables Vol C Tables 4.2.6.8 and 6.1.1.4'
S S 0.1246 0.1234 'International Tables Vol C Tables 4.2.6.8 and 6.1.1.4'

loop_
_geom_angle_atom_site_label_1
_geom_angle_atom_site_label_2
_geom_angle_atom_site_label_3
_geom_angle
C11 S1 C8 91.95(17)
C15 S2 C12 91.47(16)
C1 N1 C5 120.7(2)
C3 N2 C7 109.4(3)
N1 C1 C2 120.9(3)
N1 C1 C8 114.8(2)
C2 C1 C8 124.2(3)
C3 C2 C1 116.1(2)
C3 C2 C6 107.4(2)
C1 C2 C6 136.5(3)
N2 C3 C2 107.5(2)
N2 C3 C4 128.5(3)
C2 C3 C4 123.9(2)
C5 C4 C3 114.0(3)
C5 C4 C16 125.3(2)
C3 C4 C16 120.6(2)
N1 C5 C4 123.4(2)
N1 C5 C12 111.9(2)
C4 C5 C12 124.7(3)
C7 C6 C2 106.1(3)
C7 C6 C22 125.6(3)
C2 C6 C22 128.1(3)
C6 C7 N2 109.3(3)
C6 C7 C28 131.5(3)
N2 C7 C28 119.2(3)
C9 C8 C1 130.2(3)
C9 C8 S1 109.4(2)
C1 C8 S1 120.3(2)
C8 C9 C10 113.6(3)
C11 C10 C9 113.6(3)
C10 C11 S1 111.5(3)
C13 C12 C5 133.1(3)
C13 C12 S2 110.2(2)
C5 C12 S2 116.5(2)
C12 C13 C14 113.3(3)
C15 C14 C13 112.6(3)
C14 C15 S2 112.4(3)
C17 C16 C21 118.8(3)
C17 C16 C4 119.9(3)
C21 C16 C4 121.3(3)
C18 C17 C16 120.4(3)
C19 C18 C17 120.1(4)
C20 C19 C18 119.9(4)
C19 C20 C21 121.1(3)
C20 C21 C16 119.6(3)
C27 C22 C23 116.8(3)
C27 C22 C6 120.7(2)
C23 C22 C6 122.5(3)
C24 C23 C22 121.2(3)
C25 C24 C23 120.8(3)
C24 C25 C26 118.9(3)
C27 C26 C25 119.6(3)
C26 C27 C22 122.6(3)
C33 C28 C29 117.1(3)
C33 C28 C7 121.5(3)
C29 C28 C7 121.4(3)
C30 C29 C28 121.0(3)
C31 C30 C29 121.7(3)
C30 C31 C32 117.5(3)
C30 C31 C34 122.2(3)
C32 C31 C34 120.2(3)
C33 C32 C31 121.4(3)
C32 C33 C28 121.3(3)

loop_
_geom_bond_atom_site_label_1
_geom_bond_atom_site_label_2
_geom_bond_distance
S1 C11 1.713(3)
S1 C8 1.727(3)
S2 C15 1.716(3)
S2 C12 1.733(3)
N1 C1 1.339(3)
N1 C5 1.365(3)
N2 C3 1.373(3)
N2 C7 1.387(3)
C1 C2 1.421(4)
C1 C8 1.476(4)
C2 C3 1.405(4)
C2 C6 1.448(3)
C3 C4 1.412(3)
C4 C5 1.403(4)
C4 C16 1.486(4)
C5 C12 1.475(4)
C6 C7 1.379(4)
C6 C22 1.478(4)
C7 C28 1.473(4)
C8 C9 1.372(4)
C9 C10 1.390(4)
C10 C11 1.333(4)
C12 C13 1.378(4)
C13 C14 1.406(4)
C14 C15 1.350(5)
C16 C17 1.395(4)
C16 C21 1.401(4)
C17 C18 1.390(4)
C18 C19 1.378(5)
C19 C20 1.372(5)
C20 C21 1.388(4)
C22 C27 1.383(4)
C22 C23 1.402(3)
C23 C24 1.383(4)
C24 C25 1.366(4)
C25 C26 1.407(4)
C26 C27 1.367(4)
C28 C33 1.393(4)
C28 C29 1.403(4)
C29 C30 1.379(4)
C30 C31 1.378(4)
C31 C32 1.393(4)
C31 C34 1.506(4)
C32 C33 1.378(4)

loop_
_geom_torsion_atom_site_label_1
_geom_torsion_atom_site_label_2
_geom_torsion_atom_site_label_3
_geom_torsion_atom_site_label_4
_geom_torsion
C5 N1 C1 C2 -3.7(4)
C5 N1 C1 C8 173.7(2)
N1 C1 C2 C3 9.6(4)
C8 C1 C2 C3 -167.5(2)
N1 C1 C2 C6 -170.0(3)
C8 C1 C2 C6 13.0(5)
C7 N2 C3 C2 5.6(3)
C7 N2 C3 C4 -172.2(3)
C1 C2 C3 N2 174.9(2)
C6 C2 C3 N2 -5.4(3)
C1 C2 C3 C4 -7.2(4)
C6 C2 C3 C4 172.5(2)
N2 C3 C4 C5 176.5(3)
C2 C3 C4 C5 -1.0(4)
N2 C3 C4 C16 0.0(4)
C2 C3 C4 C16 -177.5(3)
C1 N1 C5 C4 -5.5(4)
C1 N1 C5 C12 173.2(2)
C3 C4 C5 N1 7.6(4)
C16 C4 C5 N1 -176.1(3)
C3 C4 C5 C12 -170.9(2)
C16 C4 C5 C12 5.4(5)
C3 C2 C6 C7 3.3(3)
C1 C2 C6 C7 -177.1(3)
C3 C2 C6 C22 -172.0(2)
C1 C2 C6 C22 7.6(5)
C2 C6 C7 N2 0.1(3)
C22 C6 C7 N2 175.6(2)
C2 C6 C7 C28 -179.3(3)
C22 C6 C7 C28 -3.9(5)
C3 N2 C7 C6 -3.6(3)
C3 N2 C7 C28 176.0(2)
N1 C1 C8 C9 -142.5(3)
C2 C1 C8 C9 34.8(5)
N1 C1 C8 S1 35.0(3)
C2 C1 C8 S1 -147.8(2)
C11 S1 C8 C9 -1.1(3)
C11 S1 C8 C1 -179.1(2)
C1 C8 C9 C10 178.9(3)
S1 C8 C9 C10 1.2(4)
C8 C9 C10 C11 -0.6(5)
C9 C10 C11 S1 -0.3(5)
C8 S1 C11 C10 0.8(3)
N1 C5 C12 C13 -177.7(3)
C4 C5 C12 C13 1.0(5)
N1 C5 C12 S2 -1.7(3)
C4 C5 C12 S2 177.0(2)
C15 S2 C12 C13 1.4(2)
C15 S2 C12 C5 -175.5(2)
C5 C12 C13 C14 174.6(3)
S2 C12 C13 C14 -1.5(3)
C12 C13 C14 C15 0.9(4)
C13 C14 C15 S2 0.2(4)
C12 S2 C15 C14 -0.9(3)
C5 C4 C16 C17 -106.5(3)
C3 C4 C16 C17 69.5(3)
C5 C4 C16 C21 72.3(4)
C3 C4 C16 C21 -111.6(3)
C21 C16 C17 C18 -2.0(4)
C4 C16 C17 C18 176.9(3)
C16 C17 C18 C19 0.5(5)
C17 C18 C19 C20 0.5(5)
C18 C19 C20 C21 0.0(5)
C19 C20 C21 C16 -1.5(5)
C17 C16 C21 C20 2.5(4)
C4 C16 C21 C20 -176.4(2)
C7 C6 C22 C27 -130.4(3)
C2 C6 C22 C27 44.1(4)
C7 C6 C22 C23 50.9(4)
C2 C6 C22 C23 -134.7(3)
C27 C22 C23 C24 -0.5(4)
C6 C22 C23 C24 178.3(3)
C22 C23 C24 C25 -1.5(5)
C23 C24 C25 C26 2.6(5)
C24 C25 C26 C27 -1.6(5)
C25 C26 C27 C22 -0.5(5)
C23 C22 C27 C26 1.5(5)
C6 C22 C27 C26 -177.3(3)
C6 C7 C28 C33 -136.1(3)
N2 C7 C28 C33 44.5(4)
C6 C7 C28 C29 46.8(5)
N2 C7 C28 C29 -132.6(3)
C33 C28 C29 C30 -1.9(4)
C7 C28 C29 C30 175.3(3)
C28 C29 C30 C31 0.2(4)
C29 C30 C31 C32 1.8(5)
C29 C30 C31 C34 -177.3(3)
C30 C31 C32 C33 -2.1(5)
C34 C31 C32 C33 177.0(3)
C31 C32 C33 C28 0.5(5)
C29 C28 C33 C32 1.6(4)
C7 C28 C33 C32 -175.7(3)
